data_7061919
loop_
_publ_author_name
'Purushotham, Manasa'
'Paul, Bishwajit'
'Gajula, Siva Nageswara Rao'
'Sahariah, Biswajit'
'Sonti, Rajesh'

_publ_section_title
;
 Deciphering C--H&#x22EF;O/X weak hydrogen bonding and halogen bonding
 interactions in aromatic peptoids
;
_journal_issue 41
_journal_name_full 'New Journal of Chemistry'
_journal_page_first 19648
_journal_page_last 19657
_journal_paper_doi 10.1039/D2NJ02616C
_journal_volume 46
_journal_year 2022
_chemical_formula_moiety 'C19 H19 I N2 O4'
_chemical_formula_sum 'C19 H19 I N2 O4'
_chemical_formula_weight 466.26
_space_group_crystal_system triclinic
_space_group_IT_number 2
_space_group_name_Hall '-P 1'
_space_group_name_H-M_alt 'P -1'
_atom_sites_solution_hydrogens mixed
_audit_creation_method SHELXL-2014/7
_audit_update_record
;
2022-01-22 deposited with the CCDC.	2022-09-05 downloaded from the CCDC.
;
_cell_angle_alpha 74.064(3)
_cell_angle_beta 88.893(3)
_cell_angle_gamma 71.669(3)
_cell_formula_units_Z 2
_cell_length_a 8.7203(5)
_cell_length_b 9.1769(7)
_cell_length_c 13.4991(9)
_cell_measurement_reflns_used 6941
_cell_measurement_temperature 296(2)
_cell_measurement_theta_max 56.602
_cell_measurement_theta_min 4.875
_cell_volume 983.38(12)
_computing_cell_refinement 'APEX2/SAINT (Bruker, 2004)'
_computing_data_collection 'APEX2 (Bruker, 2004)'
_computing_data_reduction 'SAINT/XPREP (Bruker, 2004)'
_computing_molecular_graphics 'ORTEP3 (Farrugia, 1997) and Mercury (Bruno et al., 2002)'
_computing_publication_material 'SHELXL-97 (Sheldrick, 2008)'
_computing_structure_refinement 'SHELXL-97 (Sheldrick, 2008)'
_computing_structure_solution 'SIR92 (Altornare et al., 2014)'
_diffrn_ambient_temperature 296(2)
_diffrn_measured_fraction_theta_full 0.996
_diffrn_measured_fraction_theta_max 0.971
_diffrn_measurement_device_type 'Bruker axs kappa apex2 CCD Diffractometer'
_diffrn_measurement_method '\w and \f scan'
_diffrn_radiation_type MoK\a
_diffrn_radiation_wavelength 0.71073
_diffrn_reflns_av_R_equivalents 0.0225
_diffrn_reflns_av_unetI/netI 0.0284
_diffrn_reflns_Laue_measured_fraction_full 0.996
_diffrn_reflns_Laue_measured_fraction_max 0.971
_diffrn_reflns_limit_h_max 11
_diffrn_reflns_limit_h_min -11
_diffrn_reflns_limit_k_max 10
_diffrn_reflns_limit_k_min -12
_diffrn_reflns_limit_l_max 17
_diffrn_reflns_limit_l_min -17
_diffrn_reflns_number 10764
_diffrn_reflns_point_group_measured_fraction_full 0.996
_diffrn_reflns_point_group_measured_fraction_max 0.971
_diffrn_reflns_theta_full 25.242
_diffrn_reflns_theta_max 28.368
_diffrn_reflns_theta_min 2.438
_exptl_absorpt_coefficient_mu 1.653
_exptl_absorpt_correction_T_max 0.733
_exptl_absorpt_correction_T_min 0.595
_exptl_absorpt_correction_type multi-scan
_exptl_absorpt_process_details 'SADABS V2012/1 (Bruker AXS Inc.)'
_exptl_crystal_colour colorless
_exptl_crystal_density_diffrn 1.575
_exptl_crystal_description block
_exptl_crystal_F_000 464
_exptl_crystal_size_max 0.350
_exptl_crystal_size_mid 0.250
_exptl_crystal_size_min 0.200
_refine_diff_density_max 0.838
_refine_diff_density_min -0.667
_refine_diff_density_rms 0.077
_refine_ls_extinction_coef 0.0216(13)
_refine_ls_extinction_expression Fc^*^=kFc[1+0.001xFc^2^\l^3^/sin(2\q)]^-1/4^
_refine_ls_extinction_method 'SHELXL-2014/7 (Sheldrick 2014'
_refine_ls_goodness_of_fit_ref 1.010
_refine_ls_hydrogen_treatment mixed
_refine_ls_matrix_type full
_refine_ls_number_parameters 242
_refine_ls_number_reflns 4784
_refine_ls_number_restraints 0
_refine_ls_restrained_S_all 1.010
_refine_ls_R_factor_all 0.0376
_refine_ls_R_factor_gt 0.0309
_refine_ls_shift/su_max 0.001
_refine_ls_shift/su_mean 0.000
_refine_ls_structure_factor_coef Fsqd
_refine_ls_weighting_details 'w=1/[\s^2^(Fo^2^)+(0.0451P)^2^+0.6109P] where P=(Fo^2^+2Fc^2^)/3'
_refine_ls_weighting_scheme calc
_refine_ls_wR_factor_gt 0.0825
_refine_ls_wR_factor_ref 0.0867
_reflns_Friedel_coverage 0.000
_reflns_number_gt 4164
_reflns_number_total 4784
_reflns_threshold_expression 'I > 2\s(I)'
_cod_data_source_file d2nj02616c2.cif
_cod_data_source_block shelx_CCDC1
_cod_depositor_comments 'Adding full bibliography for 7061918--7061922.cif.'
_cod_database_code 7061919
_shelx_shelxl_version_number 2014/7
_shelx_space_group_comment
;
The symmetry employed for this shelxl refinement is uniquely defined
by the following loop, which should always be used as a source of
symmetry information in preference to the above space-group names.
They are only intended as comments.
;
_shelx_estimated_absorpt_t_min 0.595
_shelx_estimated_absorpt_t_max 0.733

loop_
_space_group_symop_operation_xyz
'x, y, z'
'-x, -y, -z'

loop_
_atom_site_label
_atom_site_type_symbol
_atom_site_fract_x
_atom_site_fract_y
_atom_site_fract_z
_atom_site_U_iso_or_equiv
_atom_site_adp_type
_atom_site_occupancy
_atom_site_site_symmetry_order
_atom_site_calc_flag
_atom_site_refinement_flags_posn
_atom_site_refinement_flags_adp
_atom_site_refinement_flags_occupancy
_atom_site_disorder_assembly
_atom_site_disorder_group
C1 C 0.2048(5) 0.7195(5) 0.5092(2) 0.0596(8) Uani 1 1 d . . . . .
H1 H 0.1168 0.6936 0.4904 0.071 Uiso 1 1 calc R U . . .
C2 C 0.2097(5) 0.7545(5) 0.6021(3) 0.0685(10) Uani 1 1 d . . . . .
H2 H 0.1255 0.7518 0.6451 0.082 Uiso 1 1 calc R U . . .
C3 C 0.3382(5) 0.7930(5) 0.6308(2) 0.0649(9) Uani 1 1 d . . . . .
H3 H 0.3413 0.8164 0.6934 0.078 Uiso 1 1 calc R U . . .
C4 C 0.4631(4) 0.7974(4) 0.5671(2) 0.0530(7) Uani 1 1 d . . . . .
H4 H 0.5501 0.8244 0.5862 0.064 Uiso 1 1 calc R U . . .
C5 C 0.4581(3) 0.7612(3) 0.47418(19) 0.0396(5) Uani 1 1 d . . . . .
C6 C 0.3289(4) 0.7221(3) 0.4435(2) 0.0419(6) Uani 1 1 d . . . . .
C7 C 0.3246(4) 0.6836(4) 0.3412(2) 0.0483(7) Uani 1 1 d . . . . .
H7A H 0.3569 0.7615 0.2883 0.058 Uiso 1 1 calc R U . . .
H7B H 0.4031 0.5792 0.3472 0.058 Uiso 1 1 calc R U . . .
C8 C 0.0815(5) 0.9733(4) 0.2303(3) 0.0696(10) Uani 1 1 d . . . . .
H8A H -0.0146 1.0591 0.1981 0.104 Uiso 1 1 calc R U . . .
H8B H 0.1658 0.9690 0.1833 0.104 Uiso 1 1 calc R U . . .
H8C H 0.1159 0.9912 0.2918 0.104 Uiso 1 1 calc R U . . .
C9 C 0.0461(4) 0.8179(4) 0.2578(2) 0.0452(6) Uani 1 1 d . . . . .
C10 C 0.1314(4) 0.5331(4) 0.3383(2) 0.0489(7) Uani 1 1 d . . . . .
H10A H 0.0197 0.5553 0.3561 0.059 Uiso 1 1 calc R U . . .
H10B H 0.1993 0.4646 0.4002 0.059 Uiso 1 1 calc R U . . .
C11 C 0.1555(4) 0.4409(3) 0.2589(2) 0.0451(6) Uani 1 1 d . . . . .
C12 C 0.2152(3) 0.4678(3) 0.0755(2) 0.0401(5) Uani 1 1 d . . . . .
C13 C 0.2707(3) 0.5583(3) -0.0097(2) 0.0433(6) Uani 1 1 d . . . . .
C14 C 0.2838(4) 0.5142(4) -0.1013(3) 0.0577(8) Uani 1 1 d . . . . .
H14 H 0.3239 0.5714 -0.1578 0.069 Uiso 1 1 calc R U . . .
C15 C 0.2377(5) 0.3862(5) -0.1089(3) 0.0686(10) Uani 1 1 d . . . . .
H15 H 0.2458 0.3579 -0.1704 0.082 Uiso 1 1 calc R U . . .
C16 C 0.1810(5) 0.3028(4) -0.0264(3) 0.0650(9) Uani 1 1 d . . . . .
H16 H 0.1482 0.2184 -0.0325 0.078 Uiso 1 1 calc R U . . .
C17 C 0.1699(4) 0.3387(4) 0.0669(3) 0.0544(7) Uani 1 1 d . . . . .
H17 H 0.1329 0.2777 0.1232 0.065 Uiso 1 1 calc R U . . .
C18 C 0.3103(3) 0.7025(3) -0.0063(2) 0.0454(6) Uani 1 1 d . . . . .
C19 C 0.4127(5) 0.9067(4) -0.0956(3) 0.0672(9) Uani 1 1 d . . . . .
H19A H 0.3151 0.9966 -0.1077 0.101 Uiso 1 1 calc R U . . .
H19B H 0.4817 0.9249 -0.1507 0.101 Uiso 1 1 calc R U . . .
H19C H 0.4678 0.8935 -0.0312 0.101 Uiso 1 1 calc R U . . .
N1 N 0.1666(3) 0.6833(3) 0.30847(17) 0.0428(5) Uani 1 1 d . . . . .
N2 N 0.2004(3) 0.5123(3) 0.16747(18) 0.0427(5) Uani 1 1 d . . . . .
O1 O -0.0845(3) 0.8108(3) 0.23411(19) 0.0595(6) Uani 1 1 d . . . . .
O2 O 0.2889(4) 0.7611(3) 0.06495(19) 0.0684(7) Uani 1 1 d . . . . .
O3 O 0.3728(3) 0.7641(3) -0.09129(16) 0.0575(5) Uani 1 1 d . . . . .
O4 O 0.1330(4) 0.3124(3) 0.2819(2) 0.0758(8) Uani 1 1 d . . . . .
I1 I 0.65092(2) 0.77240(2) 0.37991(2) 0.05087(10) Uani 1 1 d . . . . .
H2N H 0.209(4) 0.597(4) 0.158(3) 0.044(8) Uiso 1 1 d . . . . .

loop_
_atom_site_aniso_label
_atom_site_aniso_U_11
_atom_site_aniso_U_22
_atom_site_aniso_U_33
_atom_site_aniso_U_23
_atom_site_aniso_U_13
_atom_site_aniso_U_12
C1 0.075(2) 0.080(2) 0.0465(17) -0.0312(16) 0.0239(15) -0.0458(19)
C2 0.096(3) 0.085(3) 0.0481(18) -0.0354(18) 0.0396(18) -0.049(2)
C3 0.106(3) 0.073(2) 0.0356(15) -0.0285(15) 0.0228(17) -0.046(2)
C4 0.079(2) 0.0560(17) 0.0369(14) -0.0187(13) 0.0052(14) -0.0344(16)
C5 0.0529(15) 0.0368(13) 0.0306(12) -0.0085(10) 0.0076(10) -0.0176(11)
C6 0.0545(15) 0.0470(14) 0.0300(12) -0.0148(11) 0.0076(11) -0.0213(12)
C7 0.0477(15) 0.0706(19) 0.0362(14) -0.0266(13) 0.0081(11) -0.0223(14)
C8 0.082(3) 0.0482(18) 0.087(3) -0.0246(18) 0.014(2) -0.0274(18)
C9 0.0528(16) 0.0475(15) 0.0403(14) -0.0182(12) 0.0115(12) -0.0186(13)
C10 0.0628(18) 0.0476(15) 0.0365(14) -0.0079(12) 0.0066(12) -0.0214(14)
C11 0.0504(15) 0.0422(14) 0.0427(14) -0.0069(12) 0.0011(12) -0.0193(12)
C12 0.0397(13) 0.0369(13) 0.0437(14) -0.0184(11) -0.0008(10) -0.0061(10)
C13 0.0417(14) 0.0452(14) 0.0409(14) -0.0177(12) -0.0013(11) -0.0061(11)
C14 0.0610(19) 0.066(2) 0.0451(16) -0.0249(15) 0.0018(14) -0.0110(16)
C15 0.072(2) 0.077(2) 0.064(2) -0.048(2) -0.0025(18) -0.0087(19)
C16 0.069(2) 0.059(2) 0.078(2) -0.0431(19) -0.0036(18) -0.0146(17)
C17 0.0559(18) 0.0466(16) 0.066(2) -0.0270(15) 0.0010(15) -0.0142(14)
C18 0.0462(15) 0.0457(15) 0.0392(14) -0.0090(12) 0.0024(11) -0.0106(12)
C19 0.073(2) 0.059(2) 0.061(2) 0.0039(16) -0.0006(17) -0.0276(18)
N1 0.0490(13) 0.0494(13) 0.0371(11) -0.0169(10) 0.0045(9) -0.0218(11)
N2 0.0557(14) 0.0382(12) 0.0406(12) -0.0155(10) 0.0070(10) -0.0204(11)
O1 0.0520(13) 0.0688(15) 0.0588(14) -0.0146(11) 0.0019(10) -0.0237(11)
O2 0.109(2) 0.0648(14) 0.0558(14) -0.0307(12) 0.0313(13) -0.0517(15)
O3 0.0715(15) 0.0579(13) 0.0399(11) -0.0070(10) 0.0076(10) -0.0226(11)
O4 0.123(2) 0.0563(14) 0.0639(15) -0.0126(12) 0.0138(15) -0.0540(15)
I1 0.05203(14) 0.05920(15) 0.04549(13) -0.01425(9) 0.00786(8) -0.02423(10)

loop_
_atom_type_symbol
_atom_type_description
_atom_type_scat_dispersion_real
_atom_type_scat_dispersion_imag
_atom_type_scat_source
C C 0.0033 0.0016 'International Tables Vol C Tables 4.2.6.8 and 6.1.1.4'
H H 0.0000 0.0000 'International Tables Vol C Tables 4.2.6.8 and 6.1.1.4'
N N 0.0061 0.0033 'International Tables Vol C Tables 4.2.6.8 and 6.1.1.4'
O O 0.0106 0.0060 'International Tables Vol C Tables 4.2.6.8 and 6.1.1.4'
I I -0.4742 1.8119 'International Tables Vol C Tables 4.2.6.8 and 6.1.1.4'

loop_
_geom_angle_atom_site_label_1
_geom_angle_atom_site_label_2
_geom_angle_atom_site_label_3
_geom_angle
_geom_angle_site_symmetry_1
_geom_angle_site_symmetry_3
_geom_angle_publ_flag
C2 C1 C6 121.2(3) . . ?
C2 C1 H1 119.4 . . ?
C6 C1 H1 119.4 . . ?
C3 C2 C1 120.2(3) . . ?
C3 C2 H2 119.9 . . ?
C1 C2 H2 119.9 . . ?
C2 C3 C4 120.1(3) . . ?
C2 C3 H3 119.9 . . ?
C4 C3 H3 119.9 . . ?
C3 C4 C5 119.5(3) . . ?
C3 C4 H4 120.2 . . ?
C5 C4 H4 120.2 . . ?
C4 C5 C6 121.3(3) . . ?
C4 C5 I1 117.6(2) . . ?
C6 C5 I1 121.07(19) . . ?
C5 C6 C1 117.8(2) . . ?
C5 C6 C7 120.7(2) . . ?
C1 C6 C7 121.5(3) . . ?
N1 C7 C6 113.9(2) . . ?
N1 C7 H7A 108.8 . . ?
C6 C7 H7A 108.8 . . ?
N1 C7 H7B 108.8 . . ?
C6 C7 H7B 108.8 . . ?
H7A C7 H7B 107.7 . . ?
C9 C8 H8A 109.5 . . ?
C9 C8 H8B 109.5 . . ?
H8A C8 H8B 109.5 . . ?
C9 C8 H8C 109.5 . . ?
H8A C8 H8C 109.5 . . ?
H8B C8 H8C 109.5 . . ?
O1 C9 N1 120.6(3) . . ?
O1 C9 C8 121.6(3) . . ?
N1 C9 C8 117.8(3) . . ?
N1 C10 C11 116.5(2) . . ?
N1 C10 H10A 108.2 . . ?
C11 C10 H10A 108.2 . . ?
N1 C10 H10B 108.2 . . ?
C11 C10 H10B 108.2 . . ?
H10A C10 H10B 107.3 . . ?
O4 C11 N2 126.0(3) . . ?
O4 C11 C10 118.6(3) . . ?
N2 C11 C10 115.4(2) . . ?
C17 C12 C13 119.8(3) . . ?
C17 C12 N2 121.0(3) . . ?
C13 C12 N2 119.2(2) . . ?
C14 C13 C12 118.9(3) . . ?
C14 C13 C18 119.3(3) . . ?
C12 C13 C18 121.8(2) . . ?
C15 C14 C13 120.7(3) . . ?
C15 C14 H14 119.7 . . ?
C13 C14 H14 119.7 . . ?
C16 C15 C14 119.4(3) . . ?
C16 C15 H15 120.3 . . ?
C14 C15 H15 120.3 . . ?
C15 C16 C17 122.2(3) . . ?
C15 C16 H16 118.9 . . ?
C17 C16 H16 118.9 . . ?
C16 C17 C12 119.0(3) . . ?
C16 C17 H17 120.5 . . ?
C12 C17 H17 120.5 . . ?
O2 C18 O3 122.1(3) . . ?
O2 C18 C13 125.2(3) . . ?
O3 C18 C13 112.7(3) . . ?
O3 C19 H19A 109.5 . . ?
O3 C19 H19B 109.5 . . ?
H19A C19 H19B 109.5 . . ?
O3 C19 H19C 109.5 . . ?
H19A C19 H19C 109.5 . . ?
H19B C19 H19C 109.5 . . ?
C9 N1 C10 118.1(2) . . ?
C9 N1 C7 123.4(3) . . ?
C10 N1 C7 118.3(3) . . ?
C11 N2 C12 129.3(2) . . ?
C11 N2 H2N 120(2) . . ?
C12 N2 H2N 110(2) . . ?
C18 O3 C19 116.6(3) . . ?

loop_
_geom_bond_atom_site_label_1
_geom_bond_atom_site_label_2
_geom_bond_distance
_geom_bond_site_symmetry_2
_geom_bond_publ_flag
C1 C2 1.381(4) . ?
C1 C6 1.388(4) . ?
C1 H1 0.9300 . ?
C2 C3 1.369(5) . ?
C2 H2 0.9300 . ?
C3 C4 1.378(5) . ?
C3 H3 0.9300 . ?
C4 C5 1.388(4) . ?
C4 H4 0.9300 . ?
C5 C6 1.386(4) . ?
C5 I1 2.100(3) . ?
C6 C7 1.521(4) . ?
C7 N1 1.456(4) . ?
C7 H7A 0.9700 . ?
C7 H7B 0.9700 . ?
C8 C9 1.499(4) . ?
C8 H8A 0.9600 . ?
C8 H8B 0.9600 . ?
C8 H8C 0.9600 . ?
C9 O1 1.214(4) . ?
C9 N1 1.359(4) . ?
C10 N1 1.453(4) . ?
C10 C11 1.513(4) . ?
C10 H10A 0.9700 . ?
C10 H10B 0.9700 . ?
C11 O4 1.212(4) . ?
C11 N2 1.343(4) . ?
C12 C17 1.395(4) . ?
C12 C13 1.397(4) . ?
C12 N2 1.401(3) . ?
C13 C14 1.395(4) . ?
C13 C18 1.482(4) . ?
C14 C15 1.385(5) . ?
C14 H14 0.9300 . ?
C15 C16 1.349(6) . ?
C15 H15 0.9300 . ?
C16 C17 1.381(5) . ?
C16 H16 0.9300 . ?
C17 H17 0.9300 . ?
C18 O2 1.210(4) . ?
C18 O3 1.321(4) . ?
C19 O3 1.442(4) . ?
C19 H19A 0.9600 . ?
C19 H19B 0.9600 . ?
C19 H19C 0.9600 . ?
N2 H2N 0.78(3) . ?

loop_
_geom_hbond_atom_site_label_D
_geom_hbond_atom_site_label_H
_geom_hbond_atom_site_label_A
_geom_hbond_distance_DH
_geom_hbond_distance_HA
_geom_hbond_distance_DA
_geom_hbond_angle_DHA
_geom_hbond_site_symmetry_A
C17 H17 O4 0.93 2.25 2.866(4) 123.0 .
C19 H19A O1 0.96 2.51 3.359(5) 146.9 2_575

loop_
_geom_torsion_atom_site_label_1
_geom_torsion_atom_site_label_2
_geom_torsion_atom_site_label_3
_geom_torsion_atom_site_label_4
_geom_torsion
_geom_torsion_site_symmetry_1
_geom_torsion_site_symmetry_2
_geom_torsion_site_symmetry_3
_geom_torsion_site_symmetry_4
_geom_torsion_publ_flag
C6 C1 C2 C3 0.1(6) . . . . ?
C1 C2 C3 C4 0.1(6) . . . . ?
C2 C3 C4 C5 -0.5(6) . . . . ?
C3 C4 C5 C6 0.6(5) . . . . ?
C3 C4 C5 I1 179.4(3) . . . . ?
C4 C5 C6 C1 -0.4(4) . . . . ?
I1 C5 C6 C1 -179.0(2) . . . . ?
C4 C5 C6 C7 179.7(3) . . . . ?
I1 C5 C6 C7 1.0(4) . . . . ?
C2 C1 C6 C5 0.0(5) . . . . ?
C2 C1 C6 C7 179.9(3) . . . . ?
C5 C6 C7 N1 -165.9(3) . . . . ?
C1 C6 C7 N1 14.2(4) . . . . ?
N1 C10 C11 O4 177.5(3) . . . . ?
N1 C10 C11 N2 -2.7(4) . . . . ?
C17 C12 C13 C14 -1.8(4) . . . . ?
N2 C12 C13 C14 -179.4(3) . . . . ?
C17 C12 C13 C18 176.1(3) . . . . ?
N2 C12 C13 C18 -1.6(4) . . . . ?
C12 C13 C14 C15 2.1(5) . . . . ?
C18 C13 C14 C15 -175.8(3) . . . . ?
C13 C14 C15 C16 -0.6(5) . . . . ?
C14 C15 C16 C17 -1.3(6) . . . . ?
C15 C16 C17 C12 1.6(5) . . . . ?
C13 C12 C17 C16 0.0(4) . . . . ?
N2 C12 C17 C16 177.6(3) . . . . ?
C14 C13 C18 O2 172.5(3) . . . . ?
C12 C13 C18 O2 -5.3(5) . . . . ?
C14 C13 C18 O3 -7.2(4) . . . . ?
C12 C13 C18 O3 174.9(3) . . . . ?
O1 C9 N1 C10 -3.4(4) . . . . ?
C8 C9 N1 C10 178.1(3) . . . . ?
O1 C9 N1 C7 -178.6(3) . . . . ?
C8 C9 N1 C7 2.9(4) . . . . ?
C11 C10 N1 C9 87.4(3) . . . . ?
C11 C10 N1 C7 -97.2(3) . . . . ?
C6 C7 N1 C9 83.2(3) . . . . ?
C6 C7 N1 C10 -91.9(3) . . . . ?
O4 C11 N2 C12 7.4(5) . . . . ?
C10 C11 N2 C12 -172.3(3) . . . . ?
C17 C12 N2 C11 4.8(5) . . . . ?
C13 C12 N2 C11 -177.5(3) . . . . ?
O2 C18 O3 C19 -0.8(5) . . . . ?
C13 C18 O3 C19 179.0(3) . . . . ?
